data_4326936
loop_
_publ_author_name
'Weiyin Yi'
'Jie Zhang'
'Meng Li'
'Zhenxia Chen'
'Xigeng Zhou'

_publ_section_title
;
 Synthesis, Structures, and Reactivity of Yttrium Alkyl and Alkynyl
 Complexes with Mixed TpMe2/Cp Ligands
;
_journal_name_full 'Inorganic Chemistry'
_journal_page_first 11813
_journal_page_last 11824
_journal_paper_doi 10.1021/ic2019499
_journal_volume 50
_journal_year 2011
_chemical_formula_sum 'C28 H34 B N6 S2 Y'
_chemical_formula_weight 618.45
_chemical_name_systematic
; 
 ? 
;
_space_group_IT_number 14
_symmetry_cell_setting monoclinic
_symmetry_space_group_name_Hall '-P 2ybc'
_symmetry_space_group_name_H-M 'P 1 21/c 1'
_atom_sites_solution_hydrogens geom
_atom_sites_solution_primary direct
_atom_sites_solution_secondary difmap
_audit_creation_method SHELXL-97
_cell_angle_alpha 90.00
_cell_angle_beta 98.456(5)
_cell_angle_gamma 90.00
_cell_formula_units_Z 4
_cell_length_a 17.901(7)
_cell_length_b 8.446(3)
_cell_length_c 20.014(7)
_cell_measurement_reflns_used 779
_cell_measurement_temperature 293(2)
_cell_measurement_theta_max 24.237
_cell_measurement_theta_min 2.550
_cell_volume 2993.1(19)
_computing_cell_refinement 'Bruker SMART'
_computing_data_collection 'Bruker SMART'
_computing_data_reduction 'Bruker SHELXTL'
_computing_molecular_graphics 'Bruker SHELXTL'
_computing_publication_material 'Bruker SHELXTL'
_computing_structure_refinement 'SHELXL-97 (Sheldrick, 1997)'
_computing_structure_solution 'SHELXS-97 (Sheldrick, 1990)'
_diffrn_ambient_temperature 293(2)
_diffrn_measured_fraction_theta_full 0.997
_diffrn_measured_fraction_theta_max 0.997
_diffrn_measurement_device_type 'CCD area detector'
_diffrn_measurement_method 'phi and omega scans'
_diffrn_radiation_monochromator graphite
_diffrn_radiation_source 'fine-focus sealed tube'
_diffrn_radiation_type MoK\a
_diffrn_radiation_wavelength 0.71073
_diffrn_reflns_av_R_equivalents 0.0587
_diffrn_reflns_av_sigmaI/netI 0.0975
_diffrn_reflns_limit_h_max 18
_diffrn_reflns_limit_h_min -21
_diffrn_reflns_limit_k_max 9
_diffrn_reflns_limit_k_min -10
_diffrn_reflns_limit_l_max 24
_diffrn_reflns_limit_l_min -24
_diffrn_reflns_number 12599
_diffrn_reflns_theta_full 25.51
_diffrn_reflns_theta_max 25.51
_diffrn_reflns_theta_min 1.15
_exptl_absorpt_coefficient_mu 2.116
_exptl_absorpt_correction_T_max 0.9202
_exptl_absorpt_correction_T_min 0.6770
_exptl_absorpt_correction_type multi-scan
_exptl_absorpt_process_details sadabs
_exptl_crystal_colour yellow
_exptl_crystal_density_diffrn 1.372
_exptl_crystal_description needle
_exptl_crystal_F_000 1280
_exptl_crystal_size_max 0.20
_exptl_crystal_size_mid 0.15
_exptl_crystal_size_min 0.04
_refine_diff_density_max 0.369
_refine_diff_density_min -0.416
_refine_diff_density_rms 0.055
_refine_ls_extinction_method none
_refine_ls_goodness_of_fit_ref 0.856
_refine_ls_hydrogen_treatment mixed
_refine_ls_matrix_type full
_refine_ls_number_parameters 352
_refine_ls_number_reflns 5565
_refine_ls_number_restraints 0
_refine_ls_restrained_S_all 0.856
_refine_ls_R_factor_all 0.0853
_refine_ls_R_factor_gt 0.0377
_refine_ls_shift/su_max 0.001
_refine_ls_shift/su_mean 0.000
_refine_ls_structure_factor_coef Fsqd
_refine_ls_weighting_details 'calc w=1/[\s^2^(Fo^2^)+(0.0255P)^2^+0.0000P] where P=(Fo^2^+2Fc^2^)/3'
_refine_ls_weighting_scheme calc
_refine_ls_wR_factor_gt 0.0595
_refine_ls_wR_factor_ref 0.0703
_reflns_number_gt 3251
_reflns_number_total 5565
_reflns_threshold_expression >2sigma(I)
_cod_data_source_file ic2019499_si_002_08.cif
_cod_data_source_block a01020c
_cod_original_cell_volume 2993.3(19)
_cod_database_code 4326936

loop_
_symmetry_equiv_pos_as_xyz
'x, y, z'
'-x, y+1/2, -z+1/2'
'-x, -y, -z'
'x, -y-1/2, z-1/2'

loop_
_atom_site_label
_atom_site_type_symbol
_atom_site_fract_x
_atom_site_fract_y
_atom_site_fract_z
_atom_site_U_iso_or_equiv
_atom_site_adp_type
_atom_site_occupancy
_atom_site_symmetry_multiplicity
_atom_site_calc_flag
_atom_site_refinement_flags
Y1 Y 0.265506(18) 0.33963(4) 0.783738(16) 0.03868(10) Uani 1 1 d .
S1 S 0.22023(5) 0.22053(12) 0.90380(4) 0.0533(3) Uani 1 1 d .
S2 S 0.29908(5) 0.52788(12) 0.90156(5) 0.0551(3) Uani 1 1 d .
B1 B 0.1421(2) 0.4421(5) 0.64095(19) 0.0433(11) Uani 1 1 d .
H1 H 0.1092(16) 0.468(4) 0.5960(15) 0.065 Uiso 1 1 d .
N1 N 0.27268(15) 0.5337(3) 0.69630(13) 0.0434(7) Uani 1 1 d .
N2 N 0.21808(15) 0.5285(3) 0.64019(13) 0.0414(7) Uani 1 1 d .
N3 N 0.17849(14) 0.1853(3) 0.70561(14) 0.0467(7) Uani 1 1 d .
N4 N 0.14895(15) 0.2591(4) 0.64568(14) 0.0453(7) Uani 1 1 d .
N5 N 0.13785(14) 0.4891(3) 0.76618(12) 0.0379(7) Uani 1 1 d .
N6 N 0.10390(14) 0.5019(3) 0.69960(13) 0.0398(7) Uani 1 1 d .
C1 C 0.39235(19) 0.6800(4) 0.7325(2) 0.0736(12) Uani 1 1 d .
H1A H 0.3826 0.6585 0.7775 0.110 Uiso 1 1 calc R
H1B H 0.4040 0.7902 0.7285 0.110 Uiso 1 1 calc R
H1C H 0.4343 0.6173 0.7231 0.110 Uiso 1 1 calc R
C2 C 0.3242(2) 0.6397(4) 0.68329(19) 0.0495(9) Uani 1 1 d .
C3 C 0.3033(2) 0.7022(4) 0.6197(2) 0.0615(11) Uani 1 1 d .
H3 H 0.3296 0.7777 0.5985 0.074 Uiso 1 1 calc R
C4 C 0.2369(2) 0.6324(4) 0.59377(17) 0.0514(10) Uani 1 1 d .
C5 C 0.1901(2) 0.6561(5) 0.52566(17) 0.0773(12) Uani 1 1 d .
H5A H 0.1806 0.5555 0.5038 0.116 Uiso 1 1 calc R
H5B H 0.2169 0.7231 0.4985 0.116 Uiso 1 1 calc R
H5C H 0.1430 0.7048 0.5312 0.116 Uiso 1 1 calc R
C6 C 0.1809(2) -0.0855(4) 0.7532(2) 0.0840(14) Uani 1 1 d .
H6A H 0.1900 -0.0309 0.7957 0.126 Uiso 1 1 calc R
H6B H 0.2255 -0.1424 0.7462 0.126 Uiso 1 1 calc R
H6C H 0.1398 -0.1585 0.7535 0.126 Uiso 1 1 calc R
C7 C 0.1612(2) 0.0320(5) 0.6974(2) 0.0548(10) Uani 1 1 d .
C8 C 0.1227(2) 0.0075(5) 0.6339(2) 0.0647(12) Uani 1 1 d .
H8 H 0.1051 -0.0892 0.6157 0.078 Uiso 1 1 calc R
C9 C 0.11477(19) 0.1505(6) 0.60212(18) 0.0540(10) Uani 1 1 d .
C10 C 0.0754(2) 0.1914(5) 0.53310(17) 0.0807(14) Uani 1 1 d .
H10A H 0.0337 0.2609 0.5369 0.121 Uiso 1 1 calc R
H10B H 0.0569 0.0964 0.5100 0.121 Uiso 1 1 calc R
H10C H 0.1101 0.2432 0.5081 0.121 Uiso 1 1 calc R
C11 C 0.1026(2) 0.5747(5) 0.87734(16) 0.0694(12) Uani 1 1 d .
H11A H 0.1185 0.4750 0.8977 0.104 Uiso 1 1 calc R
H11B H 0.0569 0.6080 0.8930 0.104 Uiso 1 1 calc R
H11C H 0.1413 0.6524 0.8896 0.104 Uiso 1 1 calc R
C12 C 0.08868(18) 0.5569(4) 0.80219(16) 0.0423(9) Uani 1 1 d .
C13 C 0.02579(18) 0.6112(4) 0.76042(18) 0.0483(10) Uani 1 1 d .
H13 H -0.0156 0.6631 0.7734 0.058 Uiso 1 1 calc R
C14 C 0.03631(19) 0.5741(4) 0.69677(18) 0.0488(9) Uani 1 1 d .
C15 C -0.0155(2) 0.6053(5) 0.63160(19) 0.0814(14) Uani 1 1 d .
H15A H 0.0110 0.6657 0.6018 0.122 Uiso 1 1 calc R
H15B H -0.0588 0.6636 0.6409 0.122 Uiso 1 1 calc R
H15C H -0.0315 0.5064 0.6106 0.122 Uiso 1 1 calc R
C16 C 0.26801(16) 0.3740(4) 0.94295(16) 0.0467(10) Uani 1 1 d .
C17 C 0.28642(19) 0.3706(5) 1.01928(16) 0.0648(12) Uani 1 1 d .
H17A H 0.2829 0.4768 1.0370 0.078 Uiso 1 1 calc R
H17B H 0.2500 0.3045 1.0376 0.078 Uiso 1 1 calc R
C18 C 0.3648(2) 0.3067(5) 1.04091(16) 0.0498(10) Uani 1 1 d .
C19 C 0.3778(2) 0.1472(6) 1.04702(18) 0.0693(11) Uani 1 1 d .
H19 H 0.3374 0.0774 1.0385 0.083 Uiso 1 1 calc R
C20 C 0.4494(3) 0.0884(6) 1.0654(2) 0.0893(15) Uani 1 1 d .
H20 H 0.4572 -0.0201 1.0701 0.107 Uiso 1 1 calc R
C21 C 0.5085(3) 0.1897(8) 1.0766(2) 0.0917(17) Uani 1 1 d .
H21 H 0.5573 0.1508 1.0885 0.110 Uiso 1 1 calc R
C22 C 0.4964(2) 0.3488(7) 1.0705(2) 0.0845(14) Uani 1 1 d .
H22 H 0.5372 0.4180 1.0783 0.101 Uiso 1 1 calc R
C23 C 0.4253(2) 0.4078(5) 1.05306(18) 0.0658(11) Uani 1 1 d .
H23 H 0.4177 0.5166 1.0494 0.079 Uiso 1 1 calc R
C24 C 0.3537(2) 0.0859(5) 0.8088(2) 0.0692(12) Uani 1 1 d .
H24 H 0.3386 -0.0152 0.8267 0.083 Uiso 1 1 calc R
C25 C 0.3929(2) 0.2050(6) 0.8462(2) 0.0674(12) Uani 1 1 d .
H25 H 0.4091 0.2028 0.8952 0.081 Uiso 1 1 calc R
C26 C 0.41646(19) 0.3133(5) 0.8018(2) 0.0606(11) Uani 1 1 d .
H26 H 0.4522 0.4000 0.8142 0.073 Uiso 1 1 calc R
C27 C 0.3917(2) 0.2611(5) 0.7360(2) 0.0615(11) Uani 1 1 d .
H27 H 0.4080 0.3037 0.6949 0.074 Uiso 1 1 calc R
C28 C 0.3529(2) 0.1212(5) 0.7404(2) 0.0660(12) Uani 1 1 d .
H28 H 0.3375 0.0481 0.7029 0.079 Uiso 1 1 calc R

loop_
_atom_site_aniso_label
_atom_site_aniso_U_11
_atom_site_aniso_U_22
_atom_site_aniso_U_33
_atom_site_aniso_U_23
_atom_site_aniso_U_13
_atom_site_aniso_U_12
Y1 0.03728(19) 0.0388(2) 0.03898(18) 0.00311(19) 0.00232(13) 0.00504(19)
S1 0.0504(6) 0.0622(7) 0.0457(6) 0.0069(5) 0.0019(5) -0.0091(5)
S2 0.0464(6) 0.0565(7) 0.0604(6) -0.0091(5) 0.0016(5) -0.0040(5)
B1 0.046(3) 0.051(3) 0.029(2) 0.004(2) -0.006(2) 0.008(2)
N1 0.0346(17) 0.0429(19) 0.0517(18) 0.0074(15) 0.0033(15) -0.0009(14)
N2 0.0402(18) 0.0408(19) 0.0442(17) 0.0057(15) 0.0101(15) 0.0053(14)
N3 0.0485(19) 0.033(2) 0.0569(19) -0.0023(15) 0.0032(15) 0.0017(15)
N4 0.0427(18) 0.047(2) 0.0459(19) -0.0049(17) 0.0062(15) -0.0037(15)
N5 0.0360(16) 0.0438(18) 0.0331(15) 0.0027(14) 0.0018(13) 0.0045(14)
N6 0.0329(17) 0.0427(18) 0.0423(17) 0.0041(14) 0.0006(13) 0.0060(14)
C1 0.047(2) 0.057(3) 0.115(3) 0.001(3) 0.003(2) -0.009(2)
C2 0.050(2) 0.031(2) 0.071(3) 0.006(2) 0.020(2) -0.0002(19)
C3 0.066(3) 0.040(3) 0.084(3) 0.016(2) 0.027(2) -0.004(2)
C4 0.068(3) 0.043(3) 0.048(2) 0.014(2) 0.022(2) 0.015(2)
C5 0.112(3) 0.071(3) 0.050(2) 0.019(2) 0.017(2) 0.009(3)
C6 0.091(3) 0.038(3) 0.123(4) 0.008(3) 0.019(3) -0.002(2)
C7 0.054(3) 0.038(3) 0.075(3) -0.011(2) 0.021(2) -0.005(2)
C8 0.067(3) 0.050(3) 0.082(3) -0.031(3) 0.030(2) -0.020(2)
C9 0.045(2) 0.073(3) 0.047(2) -0.023(3) 0.0169(18) -0.018(2)
C10 0.071(3) 0.123(4) 0.049(2) -0.033(3) 0.010(2) -0.035(3)
C11 0.065(3) 0.097(3) 0.050(2) -0.003(2) 0.017(2) 0.026(2)
C12 0.034(2) 0.045(2) 0.048(2) 0.0034(18) 0.0073(18) 0.0019(17)
C13 0.033(2) 0.053(3) 0.061(2) 0.004(2) 0.0122(19) 0.0107(17)
C14 0.036(2) 0.051(2) 0.057(2) 0.005(2) -0.0015(19) 0.0035(18)
C15 0.055(3) 0.112(4) 0.072(3) 0.010(3) -0.010(2) 0.028(3)
C16 0.0229(18) 0.068(3) 0.048(2) -0.0011(19) 0.0016(15) 0.0072(17)
C17 0.054(3) 0.096(4) 0.044(2) -0.014(2) 0.0049(19) 0.003(2)
C18 0.043(2) 0.077(3) 0.0283(19) -0.002(2) 0.0026(16) 0.004(2)
C19 0.067(3) 0.078(3) 0.061(3) 0.008(3) 0.003(2) -0.013(3)
C20 0.091(4) 0.091(4) 0.085(3) 0.022(3) 0.006(3) 0.030(3)
C21 0.046(3) 0.144(5) 0.083(3) 0.018(4) 0.000(3) 0.026(3)
C22 0.051(3) 0.108(4) 0.088(3) -0.001(3) -0.014(2) -0.009(3)
C23 0.051(3) 0.072(3) 0.070(3) -0.008(2) -0.006(2) -0.005(2)
C24 0.065(3) 0.051(3) 0.093(4) 0.018(3) 0.014(3) 0.025(2)
C25 0.057(3) 0.084(4) 0.058(3) 0.010(3) 0.000(2) 0.037(3)
C26 0.036(2) 0.068(3) 0.077(3) 0.000(3) 0.005(2) 0.013(2)
C27 0.051(3) 0.076(3) 0.060(3) 0.004(2) 0.017(2) 0.024(2)
C28 0.068(3) 0.057(3) 0.073(3) -0.016(2) 0.010(2) 0.026(2)

loop_
_atom_type_symbol
_atom_type_description
_atom_type_scat_dispersion_real
_atom_type_scat_dispersion_imag
_atom_type_scat_source
C C 0.0033 0.0016 'International Tables Vol C Tables 4.2.6.8 and 6.1.1.4'
H H 0.0000 0.0000 'International Tables Vol C Tables 4.2.6.8 and 6.1.1.4'
B B 0.0013 0.0007 'International Tables Vol C Tables 4.2.6.8 and 6.1.1.4'
N N 0.0061 0.0033 'International Tables Vol C Tables 4.2.6.8 and 6.1.1.4'
S S 0.1246 0.1234 'International Tables Vol C Tables 4.2.6.8 and 6.1.1.4'
Y Y -2.7962 3.5667 'International Tables Vol C Tables 4.2.6.8 and 6.1.1.4'

loop_
_geom_angle_atom_site_label_1
_geom_angle_atom_site_label_2
_geom_angle_atom_site_label_3
_geom_angle
N1 Y1 N3 89.72(10)
N1 Y1 N5 73.18(8)
N3 Y1 N5 72.75(9)
N1 Y1 C28 97.98(12)
N3 Y1 C28 76.59(11)
N5 Y1 C28 148.00(11)
N1 Y1 C27 76.75(11)
N3 Y1 C27 97.68(12)
N5 Y1 C27 148.35(10)
C28 Y1 C27 30.14(11)
N1 Y1 C24 126.07(11)
N3 Y1 C24 89.75(13)
N5 Y1 C24 154.72(11)
C28 Y1 C24 30.52(11)
C27 Y1 C24 49.96(13)
N1 Y1 C26 89.66(11)
N3 Y1 C26 125.63(11)
N5 Y1 C26 155.55(11)
C28 Y1 C26 49.76(12)
C27 Y1 C26 30.31(10)
C24 Y1 C26 49.52(13)
N1 Y1 C25 119.52(12)
N3 Y1 C25 119.64(13)
N5 Y1 C25 160.27(10)
C28 Y1 C25 49.85(12)
C27 Y1 C25 49.82(12)
C24 Y1 C25 29.93(11)
C26 Y1 C25 29.89(10)
N1 Y1 S1 155.30(6)
N3 Y1 S1 96.87(7)
N5 Y1 S1 86.06(6)
C28 Y1 S1 106.69(11)
C27 Y1 S1 125.44(9)
C24 Y1 S1 77.91(10)
C26 Y1 S1 105.35(10)
C25 Y1 S1 77.51(10)
N1 Y1 S2 101.22(7)
N3 Y1 S2 151.34(7)
N5 Y1 S2 85.09(6)
C28 Y1 S2 126.91(9)
C27 Y1 S2 110.54(10)
C24 Y1 S2 104.33(11)
C26 Y1 S2 81.27(9)
C25 Y1 S2 77.79(10)
S1 Y1 S2 62.96(4)
C16 S1 Y1 86.11(12)
C16 S2 Y1 86.05(12)
N6 B1 N2 110.2(3)
N6 B1 N4 108.8(3)
N2 B1 N4 114.1(3)
N6 B1 H1 110.0(17)
N2 B1 H1 106.5(17)
N4 B1 H1 107.1(18)
C2 N1 N2 106.8(3)
C2 N1 Y1 135.0(2)
N2 N1 Y1 117.5(2)
C4 N2 N1 108.7(3)
C4 N2 B1 128.3(3)
N1 N2 B1 121.8(3)
C7 N3 N4 106.1(3)
C7 N3 Y1 135.9(3)
N4 N3 Y1 116.4(2)
C9 N4 N3 109.4(3)
C9 N4 B1 127.8(3)
N3 N4 B1 121.2(3)
C12 N5 N6 104.7(2)
C12 N5 Y1 140.3(2)
N6 N5 Y1 114.98(17)
C14 N6 N5 109.9(3)
C14 N6 B1 128.1(3)
N5 N6 B1 122.0(3)
C2 C1 H1A 109.5
C2 C1 H1B 109.5
H1A C1 H1B 109.5
C2 C1 H1C 109.5
H1A C1 H1C 109.5
H1B C1 H1C 109.5
N1 C2 C3 109.6(3)
N1 C2 C1 123.0(3)
C3 C2 C1 127.4(4)
C4 C3 C2 106.8(3)
C4 C3 H3 126.6
C2 C3 H3 126.6
N2 C4 C3 108.1(3)
N2 C4 C5 123.1(4)
C3 C4 C5 128.8(4)
C4 C5 H5A 109.5
C4 C5 H5B 109.5
H5A C5 H5B 109.5
C4 C5 H5C 109.5
H5A C5 H5C 109.5
H5B C5 H5C 109.5
C7 C6 H6A 109.5
C7 C6 H6B 109.5
H6A C6 H6B 109.5
C7 C6 H6C 109.5
H6A C6 H6C 109.5
H6B C6 H6C 109.5
N3 C7 C8 109.7(4)
N3 C7 C6 121.7(4)
C8 C7 C6 128.6(4)
C9 C8 C7 107.6(3)
C9 C8 H8 126.2
C7 C8 H8 126.2
N4 C9 C8 107.2(3)
N4 C9 C10 123.2(4)
C8 C9 C10 129.6(4)
C9 C10 H10A 109.5
C9 C10 H10B 109.5
H10A C10 H10B 109.5
C9 C10 H10C 109.5
H10A C10 H10C 109.5
H10B C10 H10C 109.5
C12 C11 H11A 109.5
C12 C11 H11B 109.5
H11A C11 H11B 109.5
C12 C11 H11C 109.5
H11A C11 H11C 109.5
H11B C11 H11C 109.5
N5 C12 C13 110.9(3)
N5 C12 C11 123.8(3)
C13 C12 C11 125.3(3)
C14 C13 C12 106.2(3)
C14 C13 H13 126.9
C12 C13 H13 126.9
N6 C14 C13 108.3(3)
N6 C14 C15 123.3(3)
C13 C14 C15 128.4(3)
C14 C15 H15A 109.5
C14 C15 H15B 109.5
H15A C15 H15B 109.5
C14 C15 H15C 109.5
H15A C15 H15C 109.5
H15B C15 H15C 109.5
C17 C16 S2 118.3(3)
C17 C16 S1 118.4(3)
S2 C16 S1 123.3(2)
C18 C17 C16 110.6(3)
C18 C17 H17A 109.5
C16 C17 H17A 109.5
C18 C17 H17B 109.5
C16 C17 H17B 109.5
H17A C17 H17B 108.1
C19 C18 C23 118.5(4)
C19 C18 C17 121.1(4)
C23 C18 C17 120.4(4)
C18 C19 C20 121.3(4)
C18 C19 H19 119.3
C20 C19 H19 119.3
C21 C20 C19 119.4(5)
C21 C20 H20 120.3
C19 C20 H20 120.3
C20 C21 C22 119.9(5)
C20 C21 H21 120.1
C22 C21 H21 120.1
C23 C22 C21 120.8(4)
C23 C22 H22 119.6
C21 C22 H22 119.6
C22 C23 C18 120.0(4)
C22 C23 H23 120.0
C18 C23 H23 120.0
C25 C24 C28 107.9(4)
C25 C24 Y1 75.8(2)
C28 C24 Y1 74.0(2)
C25 C24 H24 125.5
C28 C24 H24 125.5
Y1 C24 H24 125.5
C24 C25 C26 108.1(4)
C24 C25 Y1 74.2(2)
C26 C25 Y1 74.9(2)
C24 C25 H25 125.5
C26 C25 H25 125.5
Y1 C25 H25 125.5
C25 C26 C27 108.2(4)
C25 C26 Y1 75.2(2)
C27 C26 Y1 74.1(2)
C25 C26 H26 125.4
C27 C26 H26 125.4
Y1 C26 H26 125.4
C28 C27 C26 107.6(4)
C28 C27 Y1 74.3(2)
C26 C27 Y1 75.6(2)
C28 C27 H27 125.6
C26 C27 H27 125.6
Y1 C27 H27 125.6
C27 C28 C24 108.2(4)
C27 C28 Y1 75.6(2)
C24 C28 Y1 75.5(2)
C27 C28 H28 125.3
C24 C28 H28 125.3
Y1 C28 H28 125.3

loop_
_geom_bond_atom_site_label_1
_geom_bond_atom_site_label_2
_geom_bond_distance
Y1 N1 2.415(3)
Y1 N3 2.420(3)
Y1 N5 2.589(3)
Y1 C28 2.646(3)
Y1 C27 2.663(3)
Y1 C24 2.666(4)
Y1 C26 2.682(3)
Y1 C25 2.686(4)
Y1 S1 2.8312(12)
Y1 S2 2.8343(12)
S1 C16 1.682(3)
S2 C16 1.679(3)
B1 N6 1.528(4)
B1 N2 1.545(5)
B1 N4 1.552(5)
B1 H1 1.02(3)
N1 C2 1.338(4)
N1 N2 1.377(3)
N2 C4 1.356(4)
N3 C7 1.336(4)
N3 N4 1.386(3)
N4 C9 1.349(4)
N5 C12 1.345(4)
N5 N6 1.385(3)
N6 C14 1.349(4)
C1 C2 1.490(5)
C1 H1A 0.9600
C1 H1B 0.9600
C1 H1C 0.9600
C2 C3 1.379(5)
C3 C4 1.359(5)
C3 H3 0.9300
C4 C5 1.505(4)
C5 H5A 0.9600
C5 H5B 0.9600
C5 H5C 0.9600
C6 C7 1.497(5)
C6 H6A 0.9600
C6 H6B 0.9600
C6 H6C 0.9600
C7 C8 1.369(5)
C8 C9 1.363(5)
C8 H8 0.9300
C9 C10 1.496(5)
C10 H10A 0.9600
C10 H10B 0.9600
C10 H10C 0.9600
C11 C12 1.495(4)
C11 H11A 0.9600
C11 H11B 0.9600
C11 H11C 0.9600
C12 C13 1.378(4)
C13 C14 1.352(4)
C13 H13 0.9300
C14 C15 1.508(4)
C15 H15A 0.9600
C15 H15B 0.9600
C15 H15C 0.9600
C16 C17 1.515(4)
C17 C18 1.507(4)
C17 H17A 0.9700
C17 H17B 0.9700
C18 C19 1.369(5)
C18 C23 1.371(5)
C19 C20 1.373(5)
C19 H19 0.9300
C20 C21 1.353(6)
C20 H20 0.9300
C21 C22 1.365(6)
C21 H21 0.9300
C22 C23 1.364(5)
C22 H22 0.9300
C23 H23 0.9300
C24 C25 1.382(5)
C24 C28 1.398(5)
C24 H24 0.9800
C25 C26 1.384(5)
C25 H25 0.9800
C26 C27 1.397(5)
C26 H26 0.9800
C27 C28 1.380(5)
C27 H27 0.9800
C28 H28 0.9800
